data_7228276
loop_
_publ_author_name
'Mahmoudi, Ghodrat'
'Zangrando, Ennio'
'Bauza, Antonio'
'Maniukiewicz, Waldemar'
'Carballo, Rosa'
'Gurbanov, Atash V.'
'Frontera, Antonio'

_publ_section_title
;
 Molecular and crystalline architectures based on HgI2: from
 metallamacrocycles to coordination polymer
;
_journal_name_full CrystEngComm
_journal_paper_doi 10.1039/C7CE00628D
_journal_year 2017
_chemical_formula_moiety 'C28 H24 N6 O4, 2(C H4 O)'
_chemical_formula_sum 'C30 H32 N6 O6'
_chemical_formula_weight 572.61
_space_group_crystal_system monoclinic
_space_group_IT_number 4
_space_group_name_Hall 'P 2yb'
_space_group_name_H-M_alt 'P 1 21 1'
_symmetry_space_group_name_Hall 'P 2yb'
_symmetry_space_group_name_H-M 'P 1 21 1'
_atom_sites_solution_hydrogens mixed
_audit_creation_method SHELXL-2014/7
_audit_update_record
;
2017-04-02 deposited with the CCDC.
2017-05-16 downloaded from the CCDC.
;
_cell_angle_alpha 90
_cell_angle_beta 107.123(3)
_cell_angle_gamma 90
_cell_formula_units_Z 2
_cell_length_a 8.6824(13)
_cell_length_b 20.009(3)
_cell_length_c 8.9455(13)
_cell_measurement_reflns_used 1966
_cell_measurement_temperature 193(2)
_cell_measurement_theta_max 22.27
_cell_measurement_theta_min 2.38
_cell_volume 1485.2(4)
_computing_cell_refinement 'Bruker SAINT'
_computing_data_collection 'Bruker SMART'
_computing_data_reduction 'Bruker SAINT'
_computing_molecular_graphics 'Ortep3 for Windows (Farrugia,1997)'
_computing_publication_material 'Wingx 1.80.05 (Farrugia, 1999)'
_computing_structure_refinement 'SHELXL-2014/7 (Sheldrick, 2014)'
_computing_structure_solution 'SHELX97 (Sheldrick, 2008)'
_diffrn_ambient_temperature 193(2)
_diffrn_measured_fraction_theta_full 0.993
_diffrn_measured_fraction_theta_max 0.993
_diffrn_measurement_device_type 'Bruker SMART1000 CCD'
_diffrn_measurement_method '\f and \w scans'
_diffrn_radiation_monochromator graphite
_diffrn_radiation_source 'fine-focus sealed tube'
_diffrn_radiation_type MoK\a
_diffrn_radiation_wavelength 0.71073
_diffrn_reflns_av_R_equivalents 0.0315
_diffrn_reflns_av_unetI/netI 0.0593
_diffrn_reflns_Laue_measured_fraction_full 0.993
_diffrn_reflns_Laue_measured_fraction_max 0.993
_diffrn_reflns_limit_h_max 10
_diffrn_reflns_limit_h_min -9
_diffrn_reflns_limit_k_max 23
_diffrn_reflns_limit_k_min -23
_diffrn_reflns_limit_l_max 10
_diffrn_reflns_limit_l_min -10
_diffrn_reflns_number 7915
_diffrn_reflns_point_group_measured_fraction_full 0.993
_diffrn_reflns_point_group_measured_fraction_max 0.993
_diffrn_reflns_theta_full 25.056
_diffrn_reflns_theta_max 25.056
_diffrn_reflns_theta_min 2.036
_exptl_absorpt_coefficient_mu 0.091
_exptl_absorpt_correction_T_max 0.7452
_exptl_absorpt_correction_T_min 0.6827
_exptl_absorpt_correction_type multi-scan
_exptl_absorpt_process_details 'SADABS, BRUKER (2009)'
_exptl_crystal_colour colourless
_exptl_crystal_density_diffrn 1.280
_exptl_crystal_description prism
_exptl_crystal_F_000 604
_exptl_crystal_size_max 0.32
_exptl_crystal_size_mid 0.23
_exptl_crystal_size_min 0.21
_refine_diff_density_max 0.240
_refine_diff_density_min -0.180
_refine_diff_density_rms 0.039
_refine_ls_abs_structure_details
;
 Refined as a perfect inversion twin.
;
_refine_ls_abs_structure_Flack 0.5
_refine_ls_extinction_method none
_refine_ls_goodness_of_fit_ref 1.055
_refine_ls_hydrogen_treatment mixed
_refine_ls_matrix_type full
_refine_ls_number_parameters 393
_refine_ls_number_reflns 4671
_refine_ls_number_restraints 3
_refine_ls_restrained_S_all 1.055
_refine_ls_R_factor_all 0.0676
_refine_ls_R_factor_gt 0.0430
_refine_ls_shift/su_max 0.010
_refine_ls_shift/su_mean 0.000
_refine_ls_structure_factor_coef Fsqd
_refine_ls_weighting_details 'w=1/[\s^2^(Fo^2^)+(0.0480P)^2^+0.1969P] where P=(Fo^2^+2Fc^2^)/3'
_refine_ls_weighting_scheme calc
_refine_ls_wR_factor_gt 0.0970
_refine_ls_wR_factor_ref 0.1138
_reflns_Friedel_coverage 0.939
_reflns_Friedel_fraction_full 0.993
_reflns_Friedel_fraction_max 0.993
_reflns_number_gt 3560
_reflns_number_total 4671
_reflns_threshold_expression 'I > 2\s(I)'
_cod_data_source_file c7ce00628d2.cif
_cod_data_source_block L2
_cod_database_code 7228276
_shelx_shelxl_version_number 2014/7
_shelx_space_group_comment
;
The symmetry employed for this shelxl refinement is uniquely defined
by the following loop, which should always be used as a source of
symmetry information in preference to the above space-group names.
They are only intended as comments.
;
_shelx_estimated_absorpt_t_min 0.971
_shelx_estimated_absorpt_t_max 0.981
_exptl_absorpt_special_details
;
 ?
;

loop_
_space_group_symop_operation_xyz
'x, y, z'
'-x, y+1/2, -z'

loop_
_atom_site_label
_atom_site_type_symbol
_atom_site_fract_x
_atom_site_fract_y
_atom_site_fract_z
_atom_site_U_iso_or_equiv
_atom_site_adp_type
_atom_site_occupancy
_atom_site_site_symmetry_order
_atom_site_calc_flag
_atom_site_refinement_flags_posn
_atom_site_refinement_flags_adp
O1 O 0.0099(4) 0.03674(18) 0.7155(4) 0.0463(9) Uani 1 1 d . .
O2 O -0.6279(3) 0.10332(16) 0.1040(4) 0.0377(8) Uani 1 1 d . .
O3 O -0.5944(4) 0.23890(16) 0.1131(3) 0.0408(8) Uani 1 1 d . .
O4 O -0.0212(4) 0.30566(16) 0.7708(3) 0.0421(9) Uani 1 1 d . .
N1 N 0.4579(5) 0.1695(2) 0.6175(4) 0.0356(9) Uani 1 1 d . .
N3 N -0.1193(4) 0.09066(19) 0.4877(4) 0.0317(9) Uani 1 1 d . .
H3N H -0.111(5) 0.115(2) 0.404(5) 0.038 Uiso 1 1 d . U
N4 N -0.2617(4) 0.05663(19) 0.4772(4) 0.0315(9) Uani 1 1 d . .
N6 N -0.2495(5) 0.28500(19) 0.5017(4) 0.0314(9) Uani 1 1 d . .
N5 N -0.2467(5) 0.24951(19) 0.6359(4) 0.0306(9) Uani 1 1 d . .
H5N H -0.341(5) 0.219(2) 0.641(5) 0.037 Uiso 1 1 d . U
N2 N -0.1239(4) 0.1683(2) 1.1962(4) 0.0364(9) Uani 1 1 d . .
C1 C 0.4512(6) 0.1062(2) 0.6659(5) 0.0361(11) Uani 1 1 d . .
H1 H 0.5486 0.0815 0.7022 0.043 Uiso 1 1 calc R U
C2 C 0.3083(5) 0.0756(2) 0.6650(5) 0.0334(11) Uani 1 1 d . .
H2 H 0.3089 0.0312 0.7030 0.040 Uiso 1 1 calc R U
C3 C 0.1643(5) 0.1098(2) 0.6086(5) 0.0283(10) Uani 1 1 d . .
C4 C 0.1710(5) 0.1752(2) 0.5593(5) 0.0336(11) Uani 1 1 d . .
H4 H 0.0754 0.2009 0.5219 0.040 Uiso 1 1 calc R U
C5 C 0.3193(6) 0.2023(2) 0.5657(5) 0.0355(11) Uani 1 1 d . .
H5 H 0.3222 0.2471 0.5309 0.043 Uiso 1 1 calc R U
C6 C 0.0120(6) 0.0757(2) 0.6092(5) 0.0321(11) Uani 1 1 d . .
C7 C -0.3765(5) 0.0687(2) 0.3546(5) 0.0299(11) Uani 1 1 d . .
H7 H -0.3615 0.1006 0.2816 0.036 Uiso 1 1 calc R U
C8 C -0.5314(5) 0.0343(2) 0.3236(5) 0.0281(10) Uani 1 1 d . .
C9 C -0.6595(5) 0.0530(2) 0.1958(5) 0.0290(10) Uani 1 1 d . .
C10 C -0.8089(6) 0.0216(2) 0.1632(6) 0.0380(12) Uani 1 1 d . .
H10 H -0.8965 0.0357 0.0775 0.046 Uiso 1 1 calc R U
C11 C -0.8276(6) -0.0308(2) 0.2579(6) 0.0400(12) Uani 1 1 d . .
H11 H -0.9281 -0.0533 0.2352 0.048 Uiso 1 1 calc R U
C12 C -0.7025(6) -0.0504(2) 0.3841(6) 0.0382(12) Uani 1 1 d . .
H12 H -0.7172 -0.0860 0.4487 0.046 Uiso 1 1 calc R U
C13 C -0.5557(6) -0.0184(2) 0.4172(5) 0.0347(11) Uani 1 1 d . .
H13 H -0.4699 -0.0323 0.5048 0.042 Uiso 1 1 calc R U
C14 C -0.7580(5) 0.1458(2) 0.0254(5) 0.0333(11) Uani 1 1 d . .
H14A H -0.8208 0.1589 0.0969 0.040 Uiso 1 1 calc R U
H14B H -0.8308 0.1225 -0.0658 0.040 Uiso 1 1 calc R U
C15 C -0.6869(6) 0.2059(2) -0.0266(5) 0.0347(11) Uani 1 1 d . .
H15A H -0.6170 0.1928 -0.0914 0.042 Uiso 1 1 calc R U
H15B H -0.7729 0.2358 -0.0890 0.042 Uiso 1 1 calc R U
C16 C -0.5008(6) 0.2917(2) 0.0983(5) 0.0328(11) Uani 1 1 d . .
C17 C -0.3858(5) 0.3115(2) 0.2368(5) 0.0290(10) Uani 1 1 d . .
C18 C -0.2887(6) 0.3669(2) 0.2311(5) 0.0361(12) Uani 1 1 d . .
H18 H -0.2101 0.3812 0.3238 0.043 Uiso 1 1 calc R U
C19 C -0.3051(6) 0.4008(3) 0.0943(5) 0.0412(13) Uani 1 1 d . .
H19 H -0.2399 0.4388 0.0928 0.049 Uiso 1 1 calc R U
C20 C -0.4171(7) 0.3795(3) -0.0415(6) 0.0456(13) Uani 1 1 d . .
H20 H -0.4264 0.4025 -0.1367 0.055 Uiso 1 1 calc R U
C21 C -0.5155(6) 0.3255(2) -0.0411(5) 0.0389(12) Uani 1 1 d . .
H21 H -0.5925 0.3115 -0.1352 0.047 Uiso 1 1 calc R U
C22 C -0.3690(6) 0.2741(2) 0.3818(5) 0.0299(11) Uani 1 1 d . .
H22 H -0.4474 0.2417 0.3862 0.036 Uiso 1 1 calc R U
C23 C -0.1276(5) 0.2648(2) 0.7670(5) 0.0297(10) Uani 1 1 d . .
C24 C -0.1307(5) 0.2296(2) 0.9133(5) 0.0279(10) Uani 1 1 d . .
C25 C -0.1838(5) 0.1641(2) 0.9164(5) 0.0323(11) Uani 1 1 d . .
H25 H -0.2236 0.1392 0.8223 0.039 Uiso 1 1 calc R U
C26 C -0.1774(5) 0.1359(2) 1.0595(5) 0.0357(11) Uani 1 1 d . .
H26 H -0.2130 0.0911 1.0608 0.043 Uiso 1 1 calc R U
C27 C -0.0734(6) 0.2625(2) 1.0536(5) 0.0336(11) Uani 1 1 d . .
H27 H -0.0342 0.3070 1.0560 0.040 Uiso 1 1 calc R U
C28 C -0.0728(5) 0.2311(2) 1.1910(5) 0.0357(11) Uani 1 1 d . .
H28 H -0.0344 0.2551 1.2864 0.043 Uiso 1 1 calc R U
O31 O 0.0976(6) 0.3353(2) 0.5150(5) 0.0718(12) Uani 1 1 d D .
H31 H 0.027(6) 0.333(4) 0.574(6) 0.086 Uiso 1 1 d D U
C31 C 0.1646(9) 0.3974(3) 0.5530(9) 0.081(2) Uani 1 1 d . .
H31A H 0.0798 0.4314 0.5252 0.122 Uiso 1 1 calc R U
H31B H 0.2428 0.4057 0.4954 0.122 Uiso 1 1 calc R U
H31C H 0.2193 0.3993 0.6657 0.122 Uiso 1 1 calc R U
O32 O 0.2433(6) 0.4974(3) 0.1729(7) 0.0918(16) Uani 1 1 d D .
H32 H 0.178(7) 0.503(4) 0.233(7) 0.110 Uiso 1 1 d D U
C32 C 0.2208(10) 0.4331(4) 0.1210(9) 0.093(3) Uani 1 1 d . .
H32A H 0.3071 0.4205 0.0764 0.140 Uiso 1 1 calc R U
H32B H 0.1165 0.4293 0.0406 0.140 Uiso 1 1 calc R U
H32C H 0.2228 0.4034 0.2086 0.140 Uiso 1 1 calc R U

loop_
_atom_site_aniso_label
_atom_site_aniso_U_11
_atom_site_aniso_U_22
_atom_site_aniso_U_33
_atom_site_aniso_U_23
_atom_site_aniso_U_13
_atom_site_aniso_U_12
O1 0.036(2) 0.058(2) 0.0387(19) 0.0159(18) 0.0014(16) -0.0130(17)
O2 0.0246(17) 0.0392(19) 0.0473(19) 0.0156(16) 0.0072(15) 0.0040(14)
O3 0.052(2) 0.043(2) 0.0235(16) 0.0012(15) 0.0042(15) -0.0143(17)
O4 0.039(2) 0.047(2) 0.0365(18) 0.0097(16) 0.0053(16) -0.0115(17)
N1 0.033(2) 0.040(2) 0.033(2) -0.0050(19) 0.0098(17) -0.008(2)
N3 0.024(2) 0.038(2) 0.030(2) 0.0057(18) 0.0042(18) -0.0070(17)
N4 0.026(2) 0.033(2) 0.033(2) 0.0006(17) 0.0050(18) -0.0042(17)
N6 0.033(2) 0.034(2) 0.0261(19) 0.0050(16) 0.0068(18) 0.0001(17)
N5 0.031(2) 0.037(2) 0.0239(19) 0.0042(17) 0.0084(17) -0.0058(18)
N2 0.034(2) 0.042(2) 0.032(2) 0.002(2) 0.0078(17) -0.001(2)
C1 0.030(3) 0.036(3) 0.040(3) -0.005(2) 0.008(2) 0.002(2)
C2 0.038(3) 0.026(2) 0.036(3) 0.001(2) 0.011(2) -0.002(2)
C3 0.024(2) 0.034(3) 0.023(2) -0.004(2) 0.0003(18) -0.007(2)
C4 0.032(3) 0.035(3) 0.031(2) 0.009(2) 0.005(2) -0.001(2)
C5 0.034(3) 0.038(3) 0.032(3) 0.006(2) 0.005(2) -0.005(2)
C6 0.032(3) 0.034(3) 0.031(2) 0.002(2) 0.009(2) -0.001(2)
C7 0.029(3) 0.032(3) 0.028(2) 0.003(2) 0.009(2) -0.003(2)
C8 0.026(2) 0.029(3) 0.031(2) -0.003(2) 0.012(2) -0.0015(19)
C9 0.030(3) 0.026(3) 0.033(2) -0.001(2) 0.013(2) -0.002(2)
C10 0.024(3) 0.041(3) 0.047(3) -0.002(2) 0.007(2) -0.002(2)
C11 0.034(3) 0.036(3) 0.054(3) -0.007(3) 0.019(3) -0.011(2)
C12 0.043(3) 0.033(3) 0.042(3) 0.002(2) 0.019(3) -0.008(2)
C13 0.036(3) 0.036(3) 0.034(3) -0.002(2) 0.013(2) 0.002(2)
C14 0.025(2) 0.043(3) 0.027(2) 0.004(2) 0.001(2) 0.008(2)
C15 0.032(3) 0.042(3) 0.025(2) 0.000(2) 0.000(2) -0.002(2)
C16 0.038(3) 0.030(3) 0.032(2) 0.002(2) 0.013(2) 0.000(2)
C17 0.037(3) 0.027(2) 0.025(2) 0.0019(19) 0.013(2) 0.002(2)
C18 0.046(3) 0.032(3) 0.034(3) 0.002(2) 0.016(2) 0.001(2)
C19 0.051(3) 0.035(3) 0.039(3) 0.008(2) 0.015(3) -0.006(2)
C20 0.064(4) 0.039(3) 0.038(3) 0.011(2) 0.022(3) 0.002(3)
C21 0.044(3) 0.042(3) 0.027(2) 0.005(2) 0.004(2) 0.002(2)
C22 0.036(3) 0.031(3) 0.025(2) 0.0024(19) 0.012(2) -0.002(2)
C23 0.027(3) 0.031(3) 0.032(2) 0.004(2) 0.010(2) -0.002(2)
C24 0.022(2) 0.034(3) 0.026(2) 0.006(2) 0.0052(19) 0.004(2)
C25 0.026(2) 0.039(3) 0.029(2) 0.004(2) 0.0030(19) -0.001(2)
C26 0.033(3) 0.034(3) 0.039(3) 0.009(2) 0.009(2) -0.001(2)
C27 0.036(3) 0.032(3) 0.032(2) 0.004(2) 0.007(2) 0.002(2)
C28 0.042(3) 0.035(3) 0.029(2) -0.001(2) 0.009(2) 0.009(2)
O31 0.084(3) 0.059(3) 0.091(3) -0.009(2) 0.054(3) -0.017(2)
C31 0.088(5) 0.061(4) 0.099(5) 0.008(4) 0.034(5) -0.024(4)
O32 0.097(4) 0.073(3) 0.135(4) -0.041(3) 0.081(3) -0.024(3)
C32 0.109(6) 0.075(5) 0.091(5) -0.033(4) 0.022(5) 0.024(4)

loop_
_atom_type_symbol
_atom_type_description
_atom_type_scat_dispersion_real
_atom_type_scat_dispersion_imag
_atom_type_scat_source
C C 0.0033 0.0016 'International Tables Vol C Tables 4.2.6.8 and 6.1.1.4'
H H 0.0000 0.0000 'International Tables Vol C Tables 4.2.6.8 and 6.1.1.4'
N N 0.0061 0.0033 'International Tables Vol C Tables 4.2.6.8 and 6.1.1.4'
O O 0.0106 0.0060 'International Tables Vol C Tables 4.2.6.8 and 6.1.1.4'

loop_
_geom_angle_atom_site_label_1
_geom_angle_atom_site_label_2
_geom_angle_atom_site_label_3
_geom_angle
C9 O2 C14 117.6(3)
C16 O3 C15 118.0(3)
C5 N1 C1 117.2(4)
C6 N3 N4 117.9(4)
C6 N3 H3N 122(3)
N4 N3 H3N 119(3)
C7 N4 N3 115.0(4)
C22 N6 N5 116.3(4)
C23 N5 N6 116.7(4)
C23 N5 H5N 121(2)
N6 N5 H5N 122(2)
C28 N2 C26 116.9(4)
N1 C1 C2 122.7(4)
N1 C1 H1 118.7
C2 C1 H1 118.7
C1 C2 C3 119.8(4)
C1 C2 H2 120.1
C3 C2 H2 120.1
C2 C3 C4 117.7(4)
C2 C3 C6 118.7(4)
C4 C3 C6 123.6(4)
C5 C4 C3 118.9(4)
C5 C4 H4 120.6
C3 C4 H4 120.6
N1 C5 C4 123.8(5)
N1 C5 H5 118.1
C4 C5 H5 118.1
O1 C6 N3 123.8(4)
O1 C6 C3 120.4(4)
N3 C6 C3 115.7(4)
N4 C7 C8 121.3(4)
N4 C7 H7 119.4
C8 C7 H7 119.4
C9 C8 C13 118.0(4)
C9 C8 C7 119.8(4)
C13 C8 C7 122.2(4)
O2 C9 C8 115.8(4)
O2 C9 C10 122.8(4)
C8 C9 C10 121.4(4)
C11 C10 C9 118.9(4)
C11 C10 H10 120.6
C9 C10 H10 120.6
C12 C11 C10 120.8(4)
C12 C11 H11 119.6
C10 C11 H11 119.6
C11 C12 C13 120.1(5)
C11 C12 H12 120.0
C13 C12 H12 120.0
C12 C13 C8 120.9(4)
C12 C13 H13 119.5
C8 C13 H13 119.5
O2 C14 C15 107.2(4)
O2 C14 H14A 110.3
C15 C14 H14A 110.3
O2 C14 H14B 110.3
C15 C14 H14B 110.3
H14A C14 H14B 108.5
O3 C15 C14 106.1(3)
O3 C15 H15A 110.5
C14 C15 H15A 110.5
O3 C15 H15B 110.5
C14 C15 H15B 110.5
H15A C15 H15B 108.7
O3 C16 C21 124.4(4)
O3 C16 C17 115.1(4)
C21 C16 C17 120.6(4)
C16 C17 C18 118.1(4)
C16 C17 C22 119.9(4)
C18 C17 C22 122.0(4)
C19 C18 C17 121.2(4)
C19 C18 H18 119.4
C17 C18 H18 119.4
C18 C19 C20 119.6(5)
C18 C19 H19 120.2
C20 C19 H19 120.2
C21 C20 C19 121.1(4)
C21 C20 H20 119.5
C19 C20 H20 119.5
C20 C21 C16 119.3(4)
C20 C21 H21 120.3
C16 C21 H21 120.3
N6 C22 C17 120.2(4)
N6 C22 H22 119.9
C17 C22 H22 119.9
O4 C23 N5 123.5(4)
O4 C23 C24 119.9(4)
N5 C23 C24 116.6(4)
C27 C24 C25 117.8(4)
C27 C24 C23 118.6(4)
C25 C24 C23 123.6(4)
C26 C25 C24 118.6(4)
C26 C25 H25 120.7
C24 C25 H25 120.7
N2 C26 C25 123.7(5)
N2 C26 H26 118.1
C25 C26 H26 118.1
C24 C27 C28 120.0(4)
C24 C27 H27 120.0
C28 C27 H27 120.0
N2 C28 C27 123.0(4)
N2 C28 H28 118.5
C27 C28 H28 118.5
C31 O31 H31 102(4)
O31 C31 H31A 109.5
O31 C31 H31B 109.5
H31A C31 H31B 109.5
O31 C31 H31C 109.5
H31A C31 H31C 109.5
H31B C31 H31C 109.5
C32 O32 H32 106(5)
O32 C32 H32A 109.5
O32 C32 H32B 109.5
H32A C32 H32B 109.5
O32 C32 H32C 109.5
H32A C32 H32C 109.5
H32B C32 H32C 109.5

loop_
_geom_bond_atom_site_label_1
_geom_bond_atom_site_label_2
_geom_bond_distance
O1 C6 1.234(5)
O2 C9 1.376(5)
O2 C14 1.424(5)
O3 C16 1.362(5)
O3 C15 1.432(5)
O4 C23 1.227(5)
N1 C5 1.329(6)
N1 C1 1.346(6)
N3 C6 1.356(5)
N3 N4 1.390(5)
N3 H3N 0.91(5)
N4 C7 1.269(5)
N6 C22 1.272(5)
N6 N5 1.389(5)
N5 C23 1.351(5)
N5 H5N 1.03(5)
N2 C28 1.337(6)
N2 C26 1.341(6)
C1 C2 1.381(6)
C1 H1 0.9500
C2 C3 1.384(6)
C2 H2 0.9500
C3 C4 1.388(6)
C3 C6 1.489(6)
C4 C5 1.383(6)
C4 H4 0.9500
C5 H5 0.9500
C7 C8 1.462(6)
C7 H7 0.9500
C8 C9 1.391(6)
C8 C13 1.401(6)
C9 C10 1.393(6)
C10 C11 1.386(7)
C10 H10 0.9500
C11 C12 1.374(7)
C11 H11 0.9500
C12 C13 1.378(7)
C12 H12 0.9500
C13 H13 0.9500
C14 C15 1.488(6)
C14 H14A 0.9900
C14 H14B 0.9900
C15 H15A 0.9900
C15 H15B 0.9900
C16 C21 1.391(6)
C16 C17 1.400(6)
C17 C18 1.403(6)
C17 C22 1.467(6)
C18 C19 1.369(6)
C18 H18 0.9500
C19 C20 1.381(7)
C19 H19 0.9500
C20 C21 1.379(7)
C20 H20 0.9500
C21 H21 0.9500
C22 H22 0.9500
C23 C24 1.493(6)
C24 C27 1.375(6)
C24 C25 1.392(6)
C25 C26 1.385(6)
C25 H25 0.9500
C26 H26 0.9500
C27 C28 1.380(6)
C27 H27 0.9500
C28 H28 0.9500
O31 C31 1.371(7)
O31 H31 0.92(3)
C31 H31A 0.9800
C31 H31B 0.9800
C31 H31C 0.9800
O32 C32 1.361(8)
O32 H32 0.89(3)
C32 H32A 0.9800
C32 H32B 0.9800
C32 H32C 0.9800
